data_4107213
loop_
_publ_author_name
'Simon S. Iremonger'
'Junmei Liang'
'Ramanathan Vaidhyanathan'
'Isaac Martens'
'George K. H. Shimizu'
'Thomas D. Daff'
'Mohammad Zein Aghaji'
'Saeid Yeganegi'
'Tom K. Woo'

_publ_contact_author
;
George K. H. Shimizu
Department of Chemistry
University of Calgary
Calgary, T2N1N4 (CANADA)
Fax: (001) 403-289-9488
E-mail: gshimizu@ucalgary.ca
;
_publ_contact_author_email gshimizu@ucalgary.ca
_publ_contact_author_fax '(001) 403-289-9488'
_publ_contact_author_phone '(001) 403-220-5347'
_publ_section_title
;
 Phosphonate Monoesters as Carboxylate-like Linkers for Metal Organic
 Frameworks
;
_journal_name_full 'Journal of the American Chemical Society'
_journal_page_first 20048
_journal_page_last 20051
_journal_paper_doi 10.1021/ja207606u
_journal_volume 133
_journal_year 2011
_chemical_formula_moiety (C8H10CuO8P2)
_chemical_formula_sum 'C8 H10 Cu O8 P2'
_chemical_formula_weight 359.64
_chemical_name_common 'Copper benzenediphosphonateester'
_chemical_name_systematic
; 
 Copper benzene-1,4-diphosphonatodimethylester 
;
_space_group_IT_number 15
_symmetry_cell_setting monoclinic
_symmetry_space_group_name_Hall '-C 2yc'
_symmetry_space_group_name_H-M 'C 1 2/c 1'
_atom_sites_solution_hydrogens geom
_atom_sites_solution_primary direct
_atom_sites_solution_secondary difmap
_audit_creation_method SHELXL-97
_cell_angle_alpha 90.00
_cell_angle_beta 90.884(3)
_cell_angle_gamma 90.00
_cell_formula_units_Z 4
_cell_length_a 18.8682(6)
_cell_length_b 7.0236(2)
_cell_length_c 9.8589(3)
_cell_measurement_reflns_used 4691
_cell_measurement_temperature 173(2)
_cell_measurement_theta_max 66.6
_cell_measurement_theta_min 4.69
_cell_volume 1306.37(7)
_computing_cell_refinement 'Bruker SAINT'
_computing_data_collection 'Bruker APEX2'
_computing_data_reduction 'Bruker SAINT'
_computing_molecular_graphics 'Bruker SHELXTL'
_computing_publication_material Mercury-CCDC
_computing_structure_refinement 'SHELXL-97 (Sheldrick, 2008)'
_computing_structure_solution 'SHELXS-97 (Sheldrick, 2008)'
_diffrn_ambient_temperature 173(2)
_diffrn_measured_fraction_theta_full 0.989
_diffrn_measured_fraction_theta_max 0.989
_diffrn_measurement_device_type 'Bruker APEX-II CCD'
_diffrn_measurement_method '\f and \w scans'
_diffrn_radiation_monochromator graphite
_diffrn_radiation_source 'fine-focus sealed tube'
_diffrn_radiation_type CuK\a
_diffrn_radiation_wavelength 1.54178
_diffrn_reflns_av_R_equivalents 0.0255
_diffrn_reflns_av_sigmaI/netI 0.0163
_diffrn_reflns_limit_h_max 21
_diffrn_reflns_limit_h_min -22
_diffrn_reflns_limit_k_max 8
_diffrn_reflns_limit_k_min -8
_diffrn_reflns_limit_l_max 11
_diffrn_reflns_limit_l_min -11
_diffrn_reflns_number 6353
_diffrn_reflns_theta_full 66.56
_diffrn_reflns_theta_max 66.56
_diffrn_reflns_theta_min 9.00
_exptl_absorpt_coefficient_mu 5.018
_exptl_absorpt_correction_type none
_exptl_crystal_colour blue-green
_exptl_crystal_density_diffrn 1.829
_exptl_crystal_description block
_exptl_crystal_F_000 724
_exptl_crystal_size_max 0.09
_exptl_crystal_size_mid 0.06
_exptl_crystal_size_min 0.05
_refine_diff_density_max 1.069
_refine_diff_density_min -0.538
_refine_diff_density_rms 0.145
_refine_ls_extinction_method none
_refine_ls_goodness_of_fit_ref 1.178
_refine_ls_hydrogen_treatment constr
_refine_ls_matrix_type full
_refine_ls_number_parameters 84
_refine_ls_number_reflns 1144
_refine_ls_number_restraints 0
_refine_ls_restrained_S_all 1.178
_refine_ls_R_factor_all 0.0631
_refine_ls_R_factor_gt 0.0623
_refine_ls_shift/su_max 0.000
_refine_ls_shift/su_mean 0.000
_refine_ls_structure_factor_coef Fsqd
_refine_ls_weighting_details 'calc w=1/[\s^2^(Fo^2^)+(0.0589P)^2^+22.4870P] where P=(Fo^2^+2Fc^2^)/3'
_refine_ls_weighting_scheme calc
_refine_ls_wR_factor_gt 0.1633
_refine_ls_wR_factor_ref 0.1637
_reflns_number_gt 1126
_reflns_number_total 1144
_reflns_threshold_expression >2sigma(I)
_cod_data_source_file ja207606u_si_002.cif
_cod_data_source_block CuBDPMe_0m
_cod_database_code 4107213

loop_
_symmetry_equiv_pos_as_xyz
'x, y, z'
'-x, y, -z+1/2'
'x+1/2, y+1/2, z'
'-x+1/2, y+1/2, -z+1/2'
'-x, -y, -z'
'x, -y, z-1/2'
'-x+1/2, -y+1/2, -z'
'x+1/2, -y+1/2, z-1/2'

loop_
_atom_site_label
_atom_site_type_symbol
_atom_site_fract_x
_atom_site_fract_y
_atom_site_fract_z
_atom_site_U_iso_or_equiv
_atom_site_adp_type
_atom_site_occupancy
_atom_site_symmetry_multiplicity
_atom_site_calc_flag
_atom_site_refinement_flags
Cu1 Cu 0.0000 1.06378(18) -0.2500 0.0207(4) Uani 1 2 d S
P1 P 0.10442(7) 1.0175(2) 0.00691(14) 0.0235(4) Uani 1 1 d .
O1 O 0.0526(2) 1.1147(7) -0.0855(4) 0.0288(10) Uani 1 1 d .
O2 O 0.1218(3) 0.8198(7) -0.0603(5) 0.0375(11) Uani 1 1 d .
O3 O 0.0855(2) 0.9932(7) 0.1530(4) 0.0287(10) Uani 1 1 d .
C1 C 0.1869(3) 1.1497(9) 0.0052(5) 0.0213(12) Uani 1 1 d .
C2 C 0.2180(3) 1.2178(9) 0.1238(5) 0.0228(12) Uani 1 1 d .
H2 H 0.1965 1.1965 0.2067 0.027 Uiso 1 1 calc R
C3 C 0.2813(3) 1.3176(9) 0.1184(6) 0.0234(12) Uani 1 1 d .
H3 H 0.3025 1.3628 0.1979 0.028 Uiso 1 1 calc R
C10 C 0.1530(8) 0.6758(18) 0.0142(12) 0.094(4) Uani 1 1 d .
H10A H 0.2020 0.7057 0.0308 0.141 Uiso 1 1 calc R
H10B H 0.1495 0.5585 -0.0354 0.141 Uiso 1 1 calc R
H10C H 0.1293 0.6629 0.0991 0.141 Uiso 1 1 calc R
O100 O 0.002(6) 0.548(8) -0.203(8) 0.57(3) Uiso 1 1 d .

loop_
_atom_site_aniso_label
_atom_site_aniso_U_11
_atom_site_aniso_U_22
_atom_site_aniso_U_33
_atom_site_aniso_U_23
_atom_site_aniso_U_13
_atom_site_aniso_U_12
Cu1 0.0086(6) 0.0397(8) 0.0138(6) 0.000 0.0014(4) 0.000
P1 0.0129(7) 0.0402(9) 0.0174(8) 0.0009(6) 0.0008(5) -0.0090(6)
O1 0.0163(19) 0.051(3) 0.0188(19) -0.0026(19) -0.0005(14) -0.0071(18)
O2 0.045(3) 0.036(3) 0.032(2) 0.001(2) 0.004(2) -0.009(2)
O3 0.0122(18) 0.055(3) 0.019(2) 0.0030(18) -0.0008(15) -0.0087(18)
C1 0.012(2) 0.030(3) 0.021(3) 0.002(2) 0.000(2) -0.005(2)
C2 0.018(3) 0.035(3) 0.015(3) 0.000(2) 0.005(2) -0.005(2)
C3 0.018(3) 0.035(3) 0.017(3) -0.001(2) -0.002(2) -0.007(2)
C10 0.124(11) 0.080(8) 0.078(8) 0.009(6) -0.007(7) 0.030(8)

loop_
_atom_type_symbol
_atom_type_description
_atom_type_scat_dispersion_real
_atom_type_scat_dispersion_imag
_atom_type_scat_source
C C 0.0181 0.0091 'International Tables Vol C Tables 4.2.6.8 and 6.1.1.4'
O O 0.0492 0.0322 'International Tables Vol C Tables 4.2.6.8 and 6.1.1.4'
P P 0.2955 0.4335 'International Tables Vol C Tables 4.2.6.8 and 6.1.1.4'
Cu Cu -1.9646 0.5888 'International Tables Vol C Tables 4.2.6.8 and 6.1.1.4'
H H 0.0000 0.0000 'International Tables Vol C Tables 4.2.6.8 and 6.1.1.4'

loop_
_geom_angle_atom_site_label_1
_geom_angle_atom_site_label_2
_geom_angle_atom_site_label_3
_geom_angle
_geom_angle_site_symmetry_1
_geom_angle_site_symmetry_3
O1 Cu1 O1 158.6(3) . 2_554
O1 Cu1 O3 92.58(16) . 5_575
O1 Cu1 O3 91.84(17) 2_554 5_575
O1 Cu1 O3 91.84(17) . 6_575
O1 Cu1 O3 92.58(16) 2_554 6_575
O3 Cu1 O3 156.1(3) 5_575 6_575
O1 P1 O3 118.4(2) . .
O1 P1 O2 106.6(3) . .
O3 P1 O2 111.0(3) . .
O1 P1 C1 108.4(3) . .
O3 P1 C1 106.5(2) . .
O2 P1 C1 105.3(3) . .
P1 O1 Cu1 139.1(3) . .
C10 O2 P1 120.9(6) . .
P1 O3 Cu1 135.4(2) . 5_575
C3 C1 C2 120.1(5) 7_575 .
C3 C1 P1 118.4(4) 7_575 .
C2 C1 P1 121.4(4) . .
C1 C2 C3 119.7(5) . .
C1 C2 H2 120.1 . .
C3 C2 H2 120.1 . .
C1 C3 C2 120.1(5) 7_575 .
C1 C3 H3 119.9 7_575 .
C2 C3 H3 119.9 . .
O2 C10 H10A 109.5 . .
O2 C10 H10B 109.5 . .
H10A C10 H10B 109.5 . .
O2 C10 H10C 109.5 . .
H10A C10 H10C 109.5 . .
H10B C10 H10C 109.5 . .

loop_
_geom_bond_atom_site_label_1
_geom_bond_atom_site_label_2
_geom_bond_distance
_geom_bond_site_symmetry_2
Cu1 O1 1.922(4) .
Cu1 O1 1.922(4) 2_554
Cu1 O3 1.931(4) 5_575
Cu1 O3 1.931(4) 6_575
P1 O1 1.492(4) .
P1 O3 1.499(4) .
P1 O2 1.575(5) .
P1 C1 1.813(5) .
O2 C10 1.377(12) .
O3 Cu1 1.931(4) 5_575
C1 C3 1.386(8) 7_575
C1 C2 1.386(8) .
C2 C3 1.387(8) .
C2 H2 0.9300 .
C3 C1 1.386(8) 7_575
C3 H3 0.9300 .
C10 H10A 0.9600 .
C10 H10B 0.9600 .
C10 H10C 0.9600 .
O100 O100 0.92(15) 2_554
